data_7038662
loop_
_publ_author_name
'Rubbiani, R.'
'Blacque, O.'
'Gasser, G.'

_publ_section_title
;
 Sedaxicenes: potential new antifungal ferrocene-based agents?
;
_journal_issue 15
_journal_name_full 'Dalton transactions (Cambridge, England : 2003)'
_journal_page_first 6619
_journal_page_last 6626
_journal_paper_doi 10.1039/c5dt04231c
_journal_volume 45
_journal_year 2016
_chemical_formula_moiety 'C23 H20 F3 Fe N3 O2'
_chemical_formula_sum 'C23 H20 F3 Fe N3 O2'
_chemical_formula_weight 483.27
_space_group_crystal_system triclinic
_space_group_IT_number 2
_space_group_name_Hall '-P 1'
_space_group_name_H-M_alt 'P -1'
_symmetry_space_group_name_Hall '-P 1'
_symmetry_space_group_name_H-M 'P -1'
_atom_sites_solution_hydrogens mixed
_atom_sites_solution_primary direct
_audit_creation_date 2015-01-15
_audit_creation_method
;
Olex2 1.2
(compiled 2015.01.12 svn.r3133 for OlexSys, GUI svn.r4987)
;
_audit_update_record
;
2015-10-26 deposited with the CCDC.
2016-02-29 downloaded from the CCDC.
;
_cell_angle_alpha 96.727(3)
_cell_angle_beta 102.651(3)
_cell_angle_gamma 100.958(3)
_cell_formula_units_Z 2
_cell_length_a 9.4458(3)
_cell_length_b 10.3520(4)
_cell_length_c 11.0470(4)
_cell_measurement_reflns_used 10388
_cell_measurement_temperature 183(1)
_cell_measurement_theta_max 32.8
_cell_measurement_theta_min 2.3
_cell_volume 1020.45(7)
_computing_cell_refinement
;
CrysAlisPro, Agilent Technologies,
Version 1.171.36.20 (release 27-06-2012 CrysAlis171 .NET)
(compiled Jul 11 2012,15:38:31)
;
_computing_data_collection
;
CrysAlisPro, Agilent Technologies,
Version 1.171.36.20 (release 27-06-2012 CrysAlis171 .NET)
(compiled Jul 11 2012,15:38:31)
;
_computing_data_reduction
;
CrysAlisPro, Agilent Technologies,
Version 1.171.36.20 (release 27-06-2012 CrysAlis171 .NET)
(compiled Jul 11 2012,15:38:31)
;
_computing_molecular_graphics 'Olex2 (Dolomanov et al., 2009)'
_computing_publication_material 'Olex2 (Dolomanov et al., 2009)'
_computing_structure_refinement 'ShelXL2014 (Sheldrick, 2015)'
_computing_structure_solution 'ShelXS97 (Sheldrick, 2008)'
_diffrn_ambient_environment N~2~
_diffrn_ambient_temperature 183(1)
_diffrn_detector 'CCD plate'
_diffrn_detector_area_resol_mean 10.4498
_diffrn_detector_type Ruby
_diffrn_measured_fraction_theta_full 0.999
_diffrn_measured_fraction_theta_max 0.999
_diffrn_measurement_details
;
  1 omega  -25.00   21.40   0.8000   30.0000
omega____ theta____ kappa____ phi______ frames
    -      -19.8100  -99.0000    0.0000 58

  2 omega  -55.00   46.60   0.8000   30.0000
omega____ theta____ kappa____ phi______ frames
    -       20.5912  -38.0000   90.0000 127

  3 omega  -25.00   63.00   0.8000   30.0000
omega____ theta____ kappa____ phi______ frames
    -       20.5912  -99.0000 -120.0000 110

  4 omega   35.00  111.00   0.8000   30.0000
omega____ theta____ kappa____ phi______ frames
    -       20.5912  178.0000 -150.0000 95

  5 omega   -6.00   95.60   0.8000   30.0000
omega____ theta____ kappa____ phi______ frames
    -       20.5912   38.0000  -90.0000 127

  6 omega  -13.00   99.00   0.8000   30.0000
omega____ theta____ kappa____ phi______ frames
    -       20.5912   77.0000    0.0000 140

  7 omega  -96.00    6.40   0.8000   30.0000
omega____ theta____ kappa____ phi______ frames
    -      -19.8100  -38.0000   60.0000 128

  8 omega -108.00  -32.00   0.8000   30.0000
omega____ theta____ kappa____ phi______ frames
    -      -19.8100  178.0000  -90.0000 95

  9 omega  -46.00   55.60   0.8000   30.0000
omega____ theta____ kappa____ phi______ frames
    -      -19.8100   38.0000    0.0000 127
;
_diffrn_measurement_device 'four-circle diffractometer'
_diffrn_measurement_device_type 'Xcalibur, Ruby'
_diffrn_measurement_method '\w scans'
_diffrn_orient_matrix_UB_11 0.0788763000
_diffrn_orient_matrix_UB_12 0.0152323000
_diffrn_orient_matrix_UB_13 0.0190054000
_diffrn_orient_matrix_UB_21 0.0032030000
_diffrn_orient_matrix_UB_22 0.0155435000
_diffrn_orient_matrix_UB_23 -0.0603312000
_diffrn_orient_matrix_UB_31 -0.0001096000
_diffrn_orient_matrix_UB_32 0.0673400000
_diffrn_orient_matrix_UB_33 0.0212501000
_diffrn_radiation_monochromator graphite
_diffrn_radiation_probe x-ray
_diffrn_radiation_type MoK\a
_diffrn_radiation_wavelength 0.71073
_diffrn_reflns_av_R_equivalents 0.0381
_diffrn_reflns_av_unetI/netI 0.0276
_diffrn_reflns_Laue_measured_fraction_full 0.999
_diffrn_reflns_Laue_measured_fraction_max 0.999
_diffrn_reflns_limit_h_max 13
_diffrn_reflns_limit_h_min -13
_diffrn_reflns_limit_k_max 14
_diffrn_reflns_limit_k_min -14
_diffrn_reflns_limit_l_max 15
_diffrn_reflns_limit_l_min -15
_diffrn_reflns_number 24870
_diffrn_reflns_point_group_measured_fraction_full 0.999
_diffrn_reflns_point_group_measured_fraction_max 0.999
_diffrn_reflns_theta_full 26.000
_diffrn_reflns_theta_max 30.508
_diffrn_reflns_theta_min 2.267
_diffrn_source 'Enhance (Mo) X-ray Source'
_exptl_absorpt_coefficient_mu 0.793
_exptl_absorpt_correction_T_max 0.892
_exptl_absorpt_correction_T_min 0.814
_exptl_absorpt_correction_type analytical
_exptl_absorpt_process_details
;
CrysAlisPro, Agilent Technologies,
Version 1.171.36.20 (release 27-06-2012 CrysAlis171 .NET)
(compiled Jul 11 2012,15:38:31)
Analytical numeric absorption correction using a multifaceted crystal
model based on expressions derived by R.C. Clark & J.S. Reid.
(Clark, R. C. & Reid, J. S. (1995). Acta Cryst. A51, 887-897)
;
_exptl_crystal_colour yellow
_exptl_crystal_density_diffrn 1.573
_exptl_crystal_description irregular
_exptl_crystal_F_000 496
_exptl_crystal_recrystallization_method 'Re-crystallisation from solvent: chloroform'
_exptl_crystal_size_max 0.41
_exptl_crystal_size_mid 0.25
_exptl_crystal_size_min 0.21
_refine_diff_density_max 0.419
_refine_diff_density_min -0.294
_refine_diff_density_rms 0.058
_refine_ls_extinction_method none
_refine_ls_goodness_of_fit_ref 1.047
_refine_ls_hydrogen_treatment mixed
_refine_ls_matrix_type full
_refine_ls_number_parameters 294
_refine_ls_number_reflns 6226
_refine_ls_number_restraints 0
_refine_ls_restrained_S_all 1.047
_refine_ls_R_factor_all 0.0411
_refine_ls_R_factor_gt 0.0344
_refine_ls_shift/su_max 0.001
_refine_ls_shift/su_mean 0.000
_refine_ls_structure_factor_coef Fsqd
_refine_ls_weighting_details 'w=1/[\s^2^(Fo^2^)+(0.0430P)^2^+0.3799P] where P=(Fo^2^+2Fc^2^)/3'
_refine_ls_weighting_scheme calc
_refine_ls_wR_factor_gt 0.0892
_refine_ls_wR_factor_ref 0.0941
_reflns_Friedel_coverage 0.000
_reflns_number_gt 5436
_reflns_number_total 6226
_reflns_threshold_expression 'I > 2\s(I)'
_cod_data_source_file c5dt04231c2.cif
_cod_data_source_block 3
_cod_depositor_comments 'Adding full bibliography for 7038660--7038662.cif.'
_cod_original_cell_volume 1020.46(6)
_cod_database_code 7038662
_shelx_space_group_comment
;
The symmetry employed for this shelxl refinement is uniquely defined
by the following loop, which should always be used as a source of
symmetry information in preference to the above space-group names.
They are only intended as comments.
;
_olex2_refinement_description
;
1. Fixed Uiso
 At 1.2 times of:
  All C(H) groups, All C(H,H) groups
 At 1.5 times of:
  All C(H,H,H) groups
2.a Secondary CH2 refined with riding coordinates:
 C11(H11A,H11B)
2.b Aromatic/amide H refined with riding coordinates:
 C2(H2), C3(H3), C4(H4), C5(H5), C6(H6), C7(H7), C8(H8), C9(H9), C10(H10),
 C19(H19), C20(H20), C21(H21), C22(H22), C23(H23)
2.c Idealised Me refined as rotating group:
 C16(H16A,H16B,H16C)
;
_shelx_shelxl_version_number 2014/7
_olex2_date_sample_data_collection 2015-01-14

loop_
_space_group_symop_operation_xyz
'x, y, z'
'-x, -y, -z'

loop_
_atom_site_label
_atom_site_type_symbol
_atom_site_fract_x
_atom_site_fract_y
_atom_site_fract_z
_atom_site_U_iso_or_equiv
_atom_site_adp_type
_atom_site_occupancy
_atom_site_site_symmetry_order
_atom_site_calc_flag
_atom_site_refinement_flags_posn
Fe1 Fe 0.56141(2) 0.65683(2) 0.31571(2) 0.02550(7) Uani 1 1 d .
F1 F 1.01202(12) 1.36696(9) 0.07514(11) 0.0435(2) Uani 1 1 d .
F2 F 0.87823(15) 1.33092(10) 0.20598(11) 0.0505(3) Uani 1 1 d .
F3 F 0.79759(11) 1.23291(10) 0.01434(10) 0.0416(2) Uani 1 1 d .
O1 O 0.67877(13) 1.03926(11) 0.16430(12) 0.0382(3) Uani 1 1 d .
O2 O 1.03674(12) 0.83593(9) 0.17296(9) 0.0278(2) Uani 1 1 d .
N1 N 0.71030(14) 0.83990(12) 0.07913(12) 0.0289(2) Uani 1 1 d .
N2 N 1.16448(13) 1.05791(11) 0.18272(11) 0.0261(2) Uani 1 1 d .
N3 N 1.13581(13) 1.17756(11) 0.16309(11) 0.0267(2) Uani 1 1 d .
C1 C 0.53733(16) 0.65325(14) 0.12698(13) 0.0271(3) Uani 1 1 d .
C2 C 0.64589(17) 0.58134(15) 0.17431(15) 0.0324(3) Uani 1 1 d .
H2 H 0.7469 0.6001 0.1698 0.039 Uiso 1 1 calc R
C3 C 0.5775(2) 0.47654(15) 0.22949(16) 0.0372(3) Uani 1 1 d .
H3 H 0.6251 0.4142 0.2693 0.045 Uiso 1 1 calc R
C4 C 0.42563(19) 0.48158(15) 0.21464(15) 0.0357(3) Uani 1 1 d .
H4 H 0.3534 0.4228 0.2420 0.043 Uiso 1 1 calc R
C5 C 0.40087(16) 0.59027(15) 0.15162(14) 0.0307(3) Uani 1 1 d .
H5 H 0.3088 0.6166 0.1296 0.037 Uiso 1 1 calc R
C6 C 0.73053(19) 0.7923(2) 0.43840(18) 0.0477(5) Uani 1 1 d .
H6 H 0.8290 0.8179 0.4288 0.057 Uiso 1 1 calc R
C7 C 0.6771(2) 0.6866(2) 0.49944(17) 0.0503(5) Uani 1 1 d .
H7 H 0.7338 0.6292 0.5381 0.060 Uiso 1 1 calc R
C8 C 0.5257(2) 0.68178(18) 0.49267(16) 0.0408(4) Uani 1 1 d .
H8 H 0.4620 0.6202 0.5254 0.049 Uiso 1 1 calc R
C9 C 0.48500(18) 0.78451(16) 0.42864(15) 0.0334(3) Uani 1 1 d .
H9 H 0.3891 0.8042 0.4116 0.040 Uiso 1 1 calc R
C10 C 0.6102(2) 0.85315(16) 0.39404(15) 0.0362(3) Uani 1 1 d .
H10 H 0.6137 0.9263 0.3495 0.043 Uiso 1 1 calc R
C11 C 0.55611(16) 0.76853(15) 0.05660(14) 0.0311(3) Uani 1 1 d .
H11A H 0.5163 0.7349 -0.0346 0.037 Uiso 1 1 calc R
H11B H 0.4968 0.8315 0.0817 0.037 Uiso 1 1 calc R
C12 C 0.75805(15) 0.96988(13) 0.12973(12) 0.0250(3) Uani 1 1 d .
C13 C 0.91877(15) 1.02641(12) 0.14335(12) 0.0221(2) Uani 1 1 d .
C14 C 1.03746(15) 0.96630(12) 0.17024(12) 0.0231(2) Uani 1 1 d .
C15 C 0.98900(15) 1.15854(12) 0.13980(12) 0.0235(2) Uani 1 1 d .
C16 C 1.31764(17) 1.04135(17) 0.21707(16) 0.0360(3) Uani 1 1 d .
H16A H 1.3728 1.0803 0.1597 0.054 Uiso 1 1 calc GR
H16B H 1.3176 0.9461 0.2110 0.054 Uiso 1 1 calc GR
H16C H 1.3652 1.0865 0.3035 0.054 Uiso 1 1 calc GR
C17 C 0.91889(18) 1.27193(14) 0.10894(15) 0.0310(3) Uani 1 1 d .
C18 C 1.07116(14) 0.79240(13) 0.28904(13) 0.0237(2) Uani 1 1 d .
C19 C 1.06484(17) 0.65653(14) 0.27935(16) 0.0311(3) Uani 1 1 d .
H19 H 1.0401 0.6012 0.1994 0.037 Uiso 1 1 calc R
C20 C 1.09553(19) 0.60365(17) 0.38899(18) 0.0411(4) Uani 1 1 d .
H20 H 1.0911 0.5107 0.3843 0.049 Uiso 1 1 calc R
C21 C 1.13231(19) 0.6838(2) 0.50448(17) 0.0448(4) Uani 1 1 d .
H21 H 1.1532 0.6463 0.5791 0.054 Uiso 1 1 calc R
C22 C 1.13900(18) 0.81962(19) 0.51217(15) 0.0379(4) Uani 1 1 d .
H22 H 1.1648 0.8748 0.5922 0.045 Uiso 1 1 calc R
C23 C 1.10811(16) 0.87571(15) 0.40313(13) 0.0289(3) Uani 1 1 d .
H23 H 1.1125 0.9686 0.4076 0.035 Uiso 1 1 calc R
H1 H 0.770(2) 0.8020(19) 0.0519(19) 0.037(5) Uiso 1 1 d .

loop_
_atom_site_aniso_label
_atom_site_aniso_U_11
_atom_site_aniso_U_22
_atom_site_aniso_U_33
_atom_site_aniso_U_23
_atom_site_aniso_U_13
_atom_site_aniso_U_12
Fe1 0.02132(10) 0.02697(11) 0.02740(11) 0.00654(8) 0.00541(7) 0.00287(7)
F1 0.0523(6) 0.0223(4) 0.0613(6) 0.0174(4) 0.0218(5) 0.0056(4)
F2 0.0737(8) 0.0373(5) 0.0527(6) 0.0046(5) 0.0329(6) 0.0233(5)
F3 0.0381(5) 0.0400(5) 0.0485(6) 0.0168(4) 0.0041(4) 0.0149(4)
O1 0.0308(6) 0.0323(5) 0.0534(7) 0.0040(5) 0.0175(5) 0.0050(4)
O2 0.0388(6) 0.0201(4) 0.0232(4) 0.0050(3) 0.0047(4) 0.0065(4)
N1 0.0260(6) 0.0258(6) 0.0329(6) 0.0014(5) 0.0127(5) -0.0036(5)
N2 0.0233(5) 0.0250(5) 0.0283(6) 0.0070(4) 0.0037(4) 0.0026(4)
N3 0.0275(6) 0.0217(5) 0.0282(6) 0.0056(4) 0.0056(5) -0.0003(4)
C1 0.0239(6) 0.0267(6) 0.0264(6) 0.0034(5) 0.0056(5) -0.0035(5)
C2 0.0279(7) 0.0329(7) 0.0352(7) 0.0011(6) 0.0095(6) 0.0045(6)
C3 0.0435(9) 0.0276(7) 0.0392(8) 0.0059(6) 0.0068(7) 0.0083(6)
C4 0.0354(8) 0.0287(7) 0.0380(8) 0.0085(6) 0.0071(6) -0.0046(6)
C5 0.0229(6) 0.0323(7) 0.0322(7) 0.0093(6) 0.0030(5) -0.0033(5)
C6 0.0226(7) 0.0628(12) 0.0447(9) -0.0185(8) 0.0058(7) -0.0028(7)
C7 0.0568(12) 0.0602(12) 0.0318(8) 0.0014(8) -0.0057(8) 0.0309(10)
C8 0.0535(11) 0.0406(9) 0.0326(8) 0.0124(7) 0.0158(7) 0.0110(7)
C9 0.0309(7) 0.0360(8) 0.0360(8) 0.0071(6) 0.0128(6) 0.0082(6)
C10 0.0410(9) 0.0300(7) 0.0350(8) 0.0020(6) 0.0140(7) -0.0018(6)
C11 0.0262(7) 0.0317(7) 0.0296(7) 0.0080(5) 0.0046(5) -0.0064(5)
C12 0.0260(6) 0.0252(6) 0.0227(6) 0.0066(5) 0.0070(5) 0.0003(5)
C13 0.0239(6) 0.0201(5) 0.0214(5) 0.0049(4) 0.0064(5) 0.0008(4)
C14 0.0272(6) 0.0196(5) 0.0215(5) 0.0055(4) 0.0050(5) 0.0026(5)
C15 0.0272(6) 0.0187(5) 0.0238(6) 0.0050(4) 0.0069(5) 0.0017(5)
C16 0.0228(7) 0.0423(8) 0.0414(8) 0.0103(7) 0.0035(6) 0.0065(6)
C17 0.0389(8) 0.0220(6) 0.0348(7) 0.0076(5) 0.0137(6) 0.0066(5)
C18 0.0204(6) 0.0249(6) 0.0268(6) 0.0099(5) 0.0060(5) 0.0036(5)
C19 0.0285(7) 0.0249(6) 0.0397(8) 0.0109(6) 0.0065(6) 0.0041(5)
C20 0.0342(8) 0.0348(8) 0.0551(10) 0.0249(7) 0.0067(7) 0.0041(6)
C21 0.0313(8) 0.0629(11) 0.0430(9) 0.0339(9) 0.0071(7) 0.0040(7)
C22 0.0276(7) 0.0574(10) 0.0259(7) 0.0108(7) 0.0066(6) 0.0005(7)
C23 0.0254(6) 0.0327(7) 0.0277(6) 0.0058(5) 0.0072(5) 0.0029(5)

loop_
_atom_type_symbol
_atom_type_description
_atom_type_scat_dispersion_real
_atom_type_scat_dispersion_imag
_atom_type_scat_source
C C 0.0033 0.0016 'International Tables Vol C Tables 4.2.6.8 and 6.1.1.4'
H H 0.0000 0.0000 'International Tables Vol C Tables 4.2.6.8 and 6.1.1.4'
F F 0.0171 0.0103 'International Tables Vol C Tables 4.2.6.8 and 6.1.1.4'
Fe Fe 0.3463 0.8444 'International Tables Vol C Tables 4.2.6.8 and 6.1.1.4'
N N 0.0061 0.0033 'International Tables Vol C Tables 4.2.6.8 and 6.1.1.4'
O O 0.0106 0.0060 'International Tables Vol C Tables 4.2.6.8 and 6.1.1.4'

loop_
_exptl_crystal_face_index_h
_exptl_crystal_face_index_k
_exptl_crystal_face_index_l
_exptl_crystal_face_perp_dist
_exptl_oxdiff_crystal_face_indexfrac_h
_exptl_oxdiff_crystal_face_indexfrac_k
_exptl_oxdiff_crystal_face_indexfrac_l
_exptl_oxdiff_crystal_face_x
_exptl_oxdiff_crystal_face_y
_exptl_oxdiff_crystal_face_z
-4 3 0 0.0852 -4.0000 3.0000 -0.0000 -0.2698 0.0338 0.2025
4 -3 0 0.1212 4.0000 -3.0000 0.0000 0.2698 -0.0338 -0.2025
0 0 1 0.1572 -0.0000 0.0000 1.0000 0.0190 -0.0603 0.0213
-1 -4 -2 0.1141 -1.0000 -4.0000 -2.0000 -0.1778 0.0553 -0.3118
1 4 2 0.1141 1.0000 4.0000 2.0000 0.1778 -0.0553 0.3118
0 0 -1 0.1765 0.0000 -0.0000 -1.0000 -0.0190 0.0603 -0.0213
1 -3 -3 0.0932 1.0000 -3.0000 -3.0000 -0.0238 0.1376 -0.2659
3 -1 -3 0.1169 3.0000 -1.0000 -3.0000 0.1644 0.1751 -0.1314
-1 0 3 0.1132 -1.0000 0.0000 3.0000 -0.0219 -0.1842 0.0639
1 3 0 0.1359 1.0000 3.0000 -0.0000 0.1246 0.0498 0.2019
4 1 -1 0.1354 4.0000 1.0000 -1.0000 0.3117 0.0887 0.0457
-1 7 0 0.1312 -1.0000 7.0000 -0.0000 0.0277 0.1056 0.4715
2 -1 -3 0.1164 2.0000 -1.0000 -3.0000 0.0855 0.1719 -0.1313
-2 1 3 0.1164 -2.0000 1.0000 3.0000 -0.0855 -0.1719 0.1313

loop_
_geom_angle_atom_site_label_1
_geom_angle_atom_site_label_2
_geom_angle_atom_site_label_3
_geom_angle
C1 Fe1 C2 40.75(6)
C1 Fe1 C4 68.84(6)
C1 Fe1 C8 162.07(7)
C1 Fe1 C9 124.56(6)
C2 Fe1 C4 68.36(7)
C2 Fe1 C8 156.42(7)
C2 Fe1 C9 161.54(6)
C3 Fe1 C1 68.87(6)
C3 Fe1 C2 40.77(6)
C3 Fe1 C4 40.60(7)
C3 Fe1 C8 121.72(7)
C3 Fe1 C9 156.36(7)
C4 Fe1 C8 108.83(7)
C5 Fe1 C1 40.91(5)
C5 Fe1 C2 68.28(6)
C5 Fe1 C3 68.38(7)
C5 Fe1 C4 40.65(6)
C5 Fe1 C8 125.85(7)
C5 Fe1 C9 107.86(7)
C6 Fe1 C1 119.26(7)
C6 Fe1 C2 107.16(7)
C6 Fe1 C3 125.42(8)
C6 Fe1 C4 162.96(8)
C6 Fe1 C5 154.68(8)
C6 Fe1 C7 40.89(9)
C6 Fe1 C8 68.28(8)
C6 Fe1 C9 68.15(7)
C6 Fe1 C10 41.03(8)
C7 Fe1 C1 155.32(8)
C7 Fe1 C2 121.19(7)
C7 Fe1 C3 108.54(7)
C7 Fe1 C4 126.15(8)
C7 Fe1 C5 162.86(8)
C7 Fe1 C8 40.23(8)
C7 Fe1 C9 67.77(7)
C9 Fe1 C4 121.30(7)
C9 Fe1 C8 40.28(6)
C10 Fe1 C1 105.90(6)
C10 Fe1 C2 124.40(6)
C10 Fe1 C3 162.18(7)
C10 Fe1 C4 155.10(7)
C10 Fe1 C5 119.55(7)
C10 Fe1 C7 68.69(8)
C10 Fe1 C8 68.31(7)
C10 Fe1 C9 40.43(6)
C14 O2 C18 119.46(10)
C11 N1 H1 119.1(14)
C12 N1 C11 122.92(14)
C12 N1 H1 117.5(14)
N3 N2 C14 111.10(11)
N3 N2 C16 120.62(12)
C14 N2 C16 128.25(12)
C15 N3 N2 104.75(10)
C2 C1 Fe1 69.75(8)
C2 C1 C5 107.16(12)
C2 C1 C11 127.68(13)
C5 C1 Fe1 69.50(8)
C5 C1 C11 125.05(14)
C11 C1 Fe1 128.73(10)
Fe1 C2 H2 126.8
C1 C2 Fe1 69.50(9)
C1 C2 H2 125.8
C1 C2 C3 108.42(14)
C3 C2 Fe1 69.46(9)
C3 C2 H2 125.8
Fe1 C3 H3 125.9
C2 C3 Fe1 69.77(9)
C2 C3 H3 126.0
C4 C3 Fe1 69.96(9)
C4 C3 C2 108.01(14)
C4 C3 H3 126.0
Fe1 C4 H4 126.6
C3 C4 Fe1 69.43(9)
C3 C4 H4 126.1
C3 C4 C5 107.80(13)
C5 C4 Fe1 69.40(8)
C5 C4 H4 126.1
Fe1 C5 H5 126.3
C1 C5 Fe1 69.58(8)
C1 C5 H5 125.7
C4 C5 Fe1 69.95(9)
C4 C5 C1 108.60(14)
C4 C5 H5 125.7
Fe1 C6 H6 125.6
C7 C6 Fe1 70.05(10)
C7 C6 H6 126.1
C7 C6 C10 107.89(16)
C10 C6 Fe1 69.85(9)
C10 C6 H6 126.1
Fe1 C7 H7 126.3
C6 C7 Fe1 69.06(10)
C6 C7 H7 126.0
C8 C7 Fe1 70.28(10)
C8 C7 C6 108.08(16)
C8 C7 H7 126.0
Fe1 C8 H8 126.3
C7 C8 Fe1 69.49(10)
C7 C8 H8 126.0
C7 C8 C9 107.98(16)
C9 C8 Fe1 69.76(9)
C9 C8 H8 126.0
Fe1 C9 H9 126.7
C8 C9 Fe1 69.96(10)
C8 C9 H9 125.6
C8 C9 C10 108.79(15)
C10 C9 Fe1 69.35(9)
C10 C9 H9 125.6
Fe1 C10 H10 125.9
C6 C10 Fe1 69.13(10)
C6 C10 H10 126.4
C9 C10 Fe1 70.22(9)
C9 C10 C6 107.26(15)
C9 C10 H10 126.4
N1 C11 C1 113.22(12)
N1 C11 H11A 108.9
N1 C11 H11B 108.9
C1 C11 H11A 108.9
C1 C11 H11B 108.9
H11A C11 H11B 107.7
O1 C12 N1 124.06(13)
O1 C12 C13 120.63(12)
N1 C12 C13 115.31(13)
C14 C13 C12 129.14(12)
C14 C13 C15 102.37(11)
C15 C13 C12 128.38(12)
O2 C14 C13 128.95(12)
N2 C14 O2 121.88(12)
N2 C14 C13 108.87(11)
N3 C15 C13 112.91(12)
N3 C15 C17 118.62(12)
C13 C15 C17 128.42(13)
N2 C16 H16A 109.5
N2 C16 H16B 109.5
N2 C16 H16C 109.5
H16A C16 H16B 109.5
H16A C16 H16C 109.5
H16B C16 H16C 109.5
F1 C17 F2 106.36(12)
F1 C17 C15 111.49(13)
F2 C17 C15 112.80(12)
F3 C17 F1 107.13(12)
F3 C17 F2 106.91(14)
F3 C17 C15 111.79(12)
C19 C18 O2 113.96(12)
C23 C18 O2 123.62(12)
C23 C18 C19 122.41(13)
C18 C19 H19 120.8
C20 C19 C18 118.31(16)
C20 C19 H19 120.8
C19 C20 H20 119.6
C21 C20 C19 120.83(15)
C21 C20 H20 119.6
C20 C21 H21 120.0
C20 C21 C22 119.98(15)
C22 C21 H21 120.0
C21 C22 H22 119.8
C21 C22 C23 120.46(16)
C23 C22 H22 119.8
C18 C23 C22 118.00(14)
C18 C23 H23 121.0
C22 C23 H23 121.0

loop_
_geom_bond_atom_site_label_1
_geom_bond_atom_site_label_2
_geom_bond_distance
Fe1 C1 2.0422(14)
Fe1 C2 2.0455(16)
Fe1 C3 2.0415(16)
Fe1 C4 2.0485(15)
Fe1 C5 2.0411(14)
Fe1 C6 2.0273(17)
Fe1 C7 2.0404(17)
Fe1 C8 2.0508(17)
Fe1 C9 2.0482(16)
Fe1 C10 2.0369(16)
F1 C17 1.3349(17)
F2 C17 1.3363(18)
F3 C17 1.3299(19)
O1 C12 1.2199(18)
O2 C14 1.3522(15)
O2 C18 1.4006(15)
N1 C11 1.4554(18)
N1 C12 1.3450(18)
N1 H1 0.83(2)
N2 N3 1.3488(16)
N2 C14 1.3499(17)
N2 C16 1.4613(19)
N3 C15 1.3251(18)
C1 C2 1.423(2)
C1 C5 1.4271(19)
C1 C11 1.5025(19)
C2 H2 0.9500
C2 C3 1.424(2)
C3 H3 0.9500
C3 C4 1.419(2)
C4 H4 0.9500
C4 C5 1.420(2)
C5 H5 0.9500
C6 H6 0.9500
C6 C7 1.421(3)
C6 C10 1.424(3)
C7 H7 0.9500
C7 C8 1.407(3)
C8 H8 0.9500
C8 C9 1.411(2)
C9 H9 0.9500
C9 C10 1.412(2)
C10 H10 0.9500
C11 H11A 0.9900
C11 H11B 0.9900
C12 C13 1.4871(19)
C13 C14 1.3766(19)
C13 C15 1.4112(17)
C15 C17 1.4910(19)
C16 H16A 0.9800
C16 H16B 0.9800
C16 H16C 0.9800
C18 C19 1.3868(19)
C18 C23 1.376(2)
C19 H19 0.9500
C19 C20 1.383(2)
C20 H20 0.9500
C20 C21 1.373(3)
C21 H21 0.9500
C21 C22 1.387(3)
C22 H22 0.9500
C22 C23 1.396(2)
C23 H23 0.9500

loop_
_geom_torsion_atom_site_label_1
_geom_torsion_atom_site_label_2
_geom_torsion_atom_site_label_3
_geom_torsion_atom_site_label_4
_geom_torsion
Fe1 C1 C2 C3 58.71(11)
Fe1 C1 C5 C4 -59.26(11)
Fe1 C1 C11 N1 70.56(18)
Fe1 C2 C3 C4 59.75(12)
Fe1 C3 C4 C5 58.99(11)
Fe1 C4 C5 C1 59.03(10)
Fe1 C6 C7 C8 -59.68(13)
Fe1 C6 C10 C9 60.15(11)
Fe1 C7 C8 C9 -59.36(12)
Fe1 C8 C9 C10 -58.63(12)
Fe1 C9 C10 C6 -59.45(11)
O1 C12 C13 C14 144.90(15)
O1 C12 C13 C15 -30.6(2)
O2 C18 C19 C20 -179.33(14)
O2 C18 C23 C22 179.54(13)
N1 C12 C13 C14 -34.4(2)
N1 C12 C13 C15 150.12(14)
N2 N3 C15 C13 -0.16(15)
N2 N3 C15 C17 -177.77(12)
N3 N2 C14 O2 173.16(11)
N3 N2 C14 C13 -1.05(16)
N3 C15 C17 F1 17.45(19)
N3 C15 C17 F2 -102.14(16)
N3 C15 C17 F3 137.34(13)
C1 C2 C3 Fe1 -58.74(11)
C1 C2 C3 C4 1.01(18)
C2 C1 C5 Fe1 59.86(10)
C2 C1 C5 C4 0.60(17)
C2 C1 C11 N1 -22.8(2)
C2 C3 C4 Fe1 -59.62(11)
C2 C3 C4 C5 -0.63(19)
C3 C4 C5 Fe1 -59.01(11)
C3 C4 C5 C1 0.02(18)
C5 C1 C2 Fe1 -59.70(10)
C5 C1 C2 C3 -0.99(17)
C5 C1 C11 N1 161.38(14)
C6 C7 C8 Fe1 58.92(12)
C6 C7 C8 C9 -0.4(2)
C7 C6 C10 Fe1 -59.97(12)
C7 C6 C10 C9 0.17(19)
C7 C8 C9 Fe1 59.19(12)
C7 C8 C9 C10 0.6(2)
C8 C9 C10 Fe1 59.00(12)
C8 C9 C10 C6 -0.45(19)
C10 C6 C7 Fe1 59.84(12)
C10 C6 C7 C8 0.2(2)
C11 N1 C12 O1 1.9(2)
C11 N1 C12 C13 -178.84(12)
C11 C1 C2 Fe1 123.89(15)
C11 C1 C2 C3 -177.40(14)
C11 C1 C5 Fe1 -123.61(14)
C11 C1 C5 C4 177.13(14)
C12 N1 C11 C1 -119.60(16)
C12 C13 C14 O2 10.8(2)
C12 C13 C14 N2 -175.53(13)
C12 C13 C15 N3 175.99(12)
C12 C13 C15 C17 -6.7(2)
C13 C15 C17 F1 -159.74(14)
C13 C15 C17 F2 80.67(19)
C13 C15 C17 F3 -39.9(2)
C14 O2 C18 C19 179.24(12)
C14 O2 C18 C23 -0.8(2)
C14 N2 N3 C15 0.74(15)
C14 C13 C15 N3 -0.44(15)
C14 C13 C15 C17 176.89(13)
C15 C13 C14 O2 -172.81(13)
C15 C13 C14 N2 0.86(14)
C16 N2 N3 C15 -177.27(13)
C16 N2 C14 O2 -9.0(2)
C16 N2 C14 C13 176.77(14)
C18 O2 C14 N2 82.07(16)
C18 O2 C14 C13 -104.98(16)
C18 C19 C20 C21 -0.4(2)
C19 C18 C23 C22 -0.5(2)
C19 C20 C21 C22 0.0(3)
C20 C21 C22 C23 0.2(3)
C21 C22 C23 C18 0.0(2)
C23 C18 C19 C20 0.7(2)
